data_2214797
loop_
_publ_author_name
'Li, Jin Min'

_publ_section_title
;
 3-[3-(3-Pyridyloxy)pyrazin-2-yloxy]pyridinium perchlorate
;
_journal_coeditor_code LH2464
_journal_issue 8
_journal_name_full 'Acta Crystallographica Section E'
_journal_page_first o3651
_journal_page_last o3651
_journal_paper_doi 10.1107/S1600536807036367
_journal_volume 63
_journal_year 2007
_chemical_formula_iupac 'C14 H11 N4 O2 + , Cl O4 -'
_chemical_formula_moiety 'C14 H11 N4 O2 + , Cl O4 -'
_chemical_formula_sum 'C14 H11 Cl N4 O6'
_chemical_formula_weight 366.72
_chemical_name_systematic
;
3-[3-(3-Pyridyloxy)pyrazin-2-yloxy]pyridinium perchlorate
;
_space_group_IT_number 14
_symmetry_cell_setting monoclinic
_symmetry_space_group_name_Hall '-P 2ybc'
_symmetry_space_group_name_H-M 'P 1 21/c 1'
_atom_sites_solution_hydrogens geom
_atom_sites_solution_primary direct
_atom_sites_solution_secondary difmap
_audit_creation_method SHELXL97
_cell_angle_alpha 90.00
_cell_angle_beta 100.444(4)
_cell_angle_gamma 90.00
_cell_formula_units_Z 4
_cell_length_a 11.557(3)
_cell_length_b 9.815(2)
_cell_length_c 13.955(3)
_cell_measurement_reflns_used 1097
_cell_measurement_temperature 298(2)
_cell_measurement_theta_max 20.2875
_cell_measurement_theta_min 2.551
_cell_volume 1556.7(6)
_computing_cell_refinement 'SAINT (Bruker, 1997)'
_computing_data_collection 'SMART (Bruker, 1997)'
_computing_data_reduction SAINT
_computing_molecular_graphics SHELXTL
_computing_publication_material SHELXTL
_computing_structure_refinement SHELXTL
_computing_structure_solution 'SHELXTL (Bruker, 2001)'
_diffrn_ambient_temperature 298(2)
_diffrn_measured_fraction_theta_full 0.991
_diffrn_measured_fraction_theta_max 0.991
_diffrn_measurement_device_type 'Bruker SMART APEX CCD area-detector'
_diffrn_measurement_method '\f and \w'
_diffrn_radiation_monochromator graphite
_diffrn_radiation_source 'fine-focus sealed tube'
_diffrn_radiation_type MoK\a
_diffrn_radiation_wavelength 0.71073
_diffrn_reflns_av_R_equivalents 0.0467
_diffrn_reflns_av_sigmaI/netI 0.0656
_diffrn_reflns_limit_h_max 14
_diffrn_reflns_limit_h_min -13
_diffrn_reflns_limit_k_max 12
_diffrn_reflns_limit_k_min -12
_diffrn_reflns_limit_l_max 17
_diffrn_reflns_limit_l_min -15
_diffrn_reflns_number 9181
_diffrn_reflns_theta_full 27.00
_diffrn_reflns_theta_max 27.00
_diffrn_reflns_theta_min 1.79
_exptl_absorpt_coefficient_mu 0.288
_exptl_absorpt_correction_T_max 0.9554
_exptl_absorpt_correction_T_min 0.9368
_exptl_absorpt_correction_type multi-scan
_exptl_absorpt_process_details '(SADABS; Sheldrick, 1996)'
_exptl_crystal_colour yellow
_exptl_crystal_density_diffrn 1.565
_exptl_crystal_density_method 'not measured'
_exptl_crystal_description prism-like
_exptl_crystal_F_000 752
_exptl_crystal_size_max 0.23
_exptl_crystal_size_mid 0.18
_exptl_crystal_size_min 0.16
_refine_diff_density_max 0.564
_refine_diff_density_min -0.245
_refine_ls_extinction_method none
_refine_ls_goodness_of_fit_ref 0.777
_refine_ls_hydrogen_treatment constr
_refine_ls_matrix_type full
_refine_ls_number_parameters 226
_refine_ls_number_reflns 3365
_refine_ls_number_restraints 0
_refine_ls_restrained_S_all 0.777
_refine_ls_R_factor_all 0.1071
_refine_ls_R_factor_gt 0.0640
_refine_ls_shift/su_max 0.003
_refine_ls_shift/su_mean 0.001
_refine_ls_structure_factor_coef Fsqd
_refine_ls_weighting_details 'calc w = 1/[\s^2^(Fo^2^)+(0.2P)^2^] where P=(Fo^2^+2Fc^2^)/3'
_refine_ls_weighting_scheme calc
_refine_ls_wR_factor_gt 0.1979
_refine_ls_wR_factor_ref 0.2325
_reflns_number_gt 2041
_reflns_number_total 3365
_reflns_threshold_expression I>2\s(I)
_cod_data_source_file lh2464.cif
_cod_data_source_block I
_cod_original_cell_volume 1556.8(6)
_cod_original_sg_symbol_H-M 'P 21/c'
_cod_database_code 2214797
_cod_database_fobs_code 2214797

loop_
_symmetry_equiv_pos_as_xyz
'x, y, z'
'-x, y+1/2, -z+1/2'
'-x, -y, -z'
'x, -y-1/2, z-1/2'

loop_
_atom_site_type_symbol
_atom_site_label
_atom_site_fract_x
_atom_site_fract_y
_atom_site_fract_z
_atom_site_U_iso_or_equiv
_atom_site_adp_type
_atom_site_calc_flag
_atom_site_refinement_flags
_atom_site_occupancy
Cl Cl1 0.21688(9) 0.66871(9) 0.09517(7) 0.0516(3) Uani d . 1
O O2 0.50784(18) 0.9667(2) 0.12191(17) 0.0451(6) Uani d . 1
O O1 0.31002(18) 1.0866(2) 0.14694(17) 0.0410(6) Uani d . 1
N N1 0.5197(2) 0.8455(3) 0.2650(2) 0.0433(7) Uani d . 1
N N3 0.8152(2) 0.9357(3) 0.1091(2) 0.0453(7) Uani d . 1
N N4 -0.0023(2) 1.1068(3) 0.1394(2) 0.0481(7) Uani d . 1
H H2 -0.0623 1.0535 0.1327 0.058 Uiso calc R 1
N N2 0.3098(2) 0.9658(3) 0.2899(2) 0.0425(7) Uani d . 1
C C8 0.3580(3) 0.9940(3) 0.2154(2) 0.0363(7) Uani d . 1
C C9 0.4649(3) 0.9316(3) 0.2024(2) 0.0369(7) Uani d . 1
C C6 0.3666(3) 0.8749(4) 0.3551(3) 0.0510(9) Uani d . 1
H H6 0.3344 0.8522 0.4094 0.061 Uiso calc R 1
C C5 -0.0182(3) 1.2402(4) 0.1459(3) 0.0497(9) Uani d . 1
H H5 -0.0935 1.2740 0.1451 0.060 Uiso calc R 1
C C14 0.7113(3) 0.9855(4) 0.1218(3) 0.0445(8) Uani d . 1
H H14 0.7056 1.0766 0.1387 0.053 Uiso calc R 1
C C7 0.4695(3) 0.8163(4) 0.3429(3) 0.0488(9) Uani d . 1
H H7 0.5062 0.7546 0.3892 0.059 Uiso calc R 1
C C2 0.2006(3) 1.1387(3) 0.1528(2) 0.0359(7) Uani d . 1
C C10 0.6132(3) 0.9047(3) 0.1105(2) 0.0377(7) Uani d . 1
C C13 0.8222(3) 0.8059(4) 0.0853(3) 0.0459(9) Uani d . 1
H H13 0.8946 0.7715 0.0768 0.055 Uiso calc R 1
C C1 0.1045(3) 1.0532(3) 0.1427(3) 0.0438(8) Uani d . 1
H H1 0.1139 0.9595 0.1383 0.053 Uiso calc R 1
C C3 0.1868(3) 1.2755(4) 0.1582(2) 0.0417(8) Uani d . 1
H H3 0.2515 1.3333 0.1647 0.050 Uiso calc R 1
C C4 0.0738(3) 1.3278(4) 0.1539(3) 0.0509(9) Uani d . 1
H H4 0.0617 1.4213 0.1564 0.061 Uiso calc R 1
C C11 0.6194(3) 0.7710(4) 0.0858(3) 0.0460(9) Uani d . 1
H H11 0.5531 0.7155 0.0778 0.055 Uiso calc R 1
C C12 0.7274(3) 0.7203(4) 0.0728(3) 0.0523(10) Uani d . 1
H H12 0.7353 0.6295 0.0558 0.063 Uiso calc R 1
O O5 0.1759(3) 0.5676(3) 0.0247(2) 0.0879(11) Uani d . 1
O O4 0.2440(4) 0.7893(3) 0.0502(3) 0.0944(12) Uani d . 1
O O3 0.3166(5) 0.6217(6) 0.1546(5) 0.168(2) Uani d . 1
O O6 0.1339(5) 0.6938(5) 0.1538(4) 0.150(2) Uani d . 1

loop_
_atom_site_aniso_label
_atom_site_aniso_U_11
_atom_site_aniso_U_22
_atom_site_aniso_U_33
_atom_site_aniso_U_12
_atom_site_aniso_U_13
_atom_site_aniso_U_23
Cl1 0.0620(7) 0.0423(5) 0.0517(6) -0.0002(4) 0.0137(5) -0.0013(4)
O2 0.0263(11) 0.0570(15) 0.0549(14) 0.0092(10) 0.0150(10) 0.0168(11)
O1 0.0222(11) 0.0449(13) 0.0572(14) 0.0044(9) 0.0110(10) 0.0112(11)
N1 0.0259(14) 0.0576(18) 0.0461(16) 0.0052(12) 0.0059(12) 0.0043(13)
N3 0.0268(14) 0.0515(18) 0.0599(18) 0.0016(12) 0.0135(13) 0.0034(14)
N4 0.0251(14) 0.0525(18) 0.0676(19) -0.0042(12) 0.0103(13) 0.0030(15)
N2 0.0340(14) 0.0482(17) 0.0476(16) 0.0050(12) 0.0132(13) 0.0007(13)
C8 0.0236(15) 0.0379(17) 0.0468(18) -0.0016(13) 0.0048(14) -0.0015(14)
C9 0.0260(15) 0.0420(18) 0.0426(17) 0.0000(13) 0.0061(13) 0.0015(14)
C6 0.050(2) 0.059(2) 0.0467(19) 0.0069(18) 0.0163(17) 0.0038(17)
C5 0.0296(18) 0.049(2) 0.070(2) 0.0105(15) 0.0083(17) 0.0060(18)
C14 0.0331(18) 0.0378(18) 0.065(2) 0.0001(14) 0.0166(16) -0.0034(16)
C7 0.044(2) 0.062(2) 0.0399(18) 0.0121(17) 0.0061(15) 0.0089(16)
C2 0.0250(15) 0.0397(18) 0.0438(17) 0.0027(13) 0.0082(13) 0.0042(13)
C10 0.0277(16) 0.0467(19) 0.0410(17) 0.0022(13) 0.0125(13) 0.0039(14)
C13 0.0394(19) 0.053(2) 0.049(2) 0.0096(16) 0.0186(16) 0.0029(16)
C1 0.0297(17) 0.0364(18) 0.067(2) 0.0027(14) 0.0127(16) 0.0034(16)
C3 0.0307(17) 0.0438(19) 0.0499(19) -0.0007(14) 0.0055(15) 0.0037(15)
C4 0.044(2) 0.0373(19) 0.073(3) 0.0074(15) 0.0140(19) 0.0064(17)
C11 0.043(2) 0.049(2) 0.046(2) -0.0131(16) 0.0109(16) -0.0006(16)
C12 0.066(3) 0.045(2) 0.052(2) 0.0078(18) 0.0251(19) -0.0021(17)
O5 0.128(3) 0.0568(19) 0.081(2) -0.0236(19) 0.026(2) -0.0157(16)
O4 0.155(4) 0.0531(18) 0.078(2) -0.026(2) 0.030(2) 0.0002(16)
O3 0.137(4) 0.155(5) 0.179(5) 0.026(4) -0.061(4) 0.032(4)
O6 0.186(5) 0.119(4) 0.185(5) -0.023(3) 0.139(5) -0.045(3)

loop_
_atom_type_symbol
_atom_type_description
_atom_type_scat_dispersion_real
_atom_type_scat_dispersion_imag
_atom_type_scat_source
C C 0.0033 0.0016 'International Tables Vol C Tables 4.2.6.8 and 6.1.1.4'
H H 0.0000 0.0000 'International Tables Vol C Tables 4.2.6.8 and 6.1.1.4'
N N 0.0061 0.0033 'International Tables Vol C Tables 4.2.6.8 and 6.1.1.4'
O O 0.0106 0.0060 'International Tables Vol C Tables 4.2.6.8 and 6.1.1.4'
Cl Cl 0.1484 0.1585 'International Tables Vol C Tables 4.2.6.8 and 6.1.1.4'

loop_
_geom_angle_atom_site_label_1
_geom_angle_atom_site_label_2
_geom_angle_atom_site_label_3
_geom_angle
O3 Cl1 O4 108.9(3)
O3 Cl1 O5 108.8(3)
O4 Cl1 O5 110.7(2)
O3 Cl1 O6 107.3(4)
O4 Cl1 O6 110.3(3)
O5 Cl1 O6 110.7(3)
C9 O2 C10 116.3(2)
C8 O1 C2 117.8(2)
C9 N1 C7 116.9(3)
C13 N3 C14 118.8(3)
C5 N4 C1 121.7(3)
C5 N4 H2 119.2
C1 N4 H2 119.2
C8 N2 C6 116.9(3)
N2 C8 O1 121.7(3)
N2 C8 C9 121.4(3)
O1 C8 C9 116.9(3)
N1 C9 O2 121.3(3)
N1 C9 C8 121.7(3)
O2 C9 C8 117.0(3)
C7 C6 N2 121.5(3)
C7 C6 H6 119.2
N2 C6 H6 119.2
N4 C5 C4 121.0(3)
N4 C5 H5 119.5
C4 C5 H5 119.5
N3 C14 C10 121.2(3)
N3 C14 H14 119.4
C10 C14 H14 119.4
C6 C7 N1 121.6(3)
C6 C7 H7 119.2
N1 C7 H7 119.2
C3 C2 O1 119.2(3)
C3 C2 C1 120.5(3)
O1 C2 C1 119.9(3)
C14 C10 C11 120.5(3)
C14 C10 O2 117.1(3)
C11 C10 O2 122.4(3)
N3 C13 C12 122.8(3)
N3 C13 H13 118.6
C12 C13 H13 118.6
N4 C1 C2 119.1(3)
N4 C1 H1 120.4
C2 C1 H1 120.4
C2 C3 C4 118.7(3)
C2 C3 H3 120.6
C4 C3 H3 120.6
C5 C4 C3 118.9(3)
C5 C4 H4 120.5
C3 C4 H4 120.5
C10 C11 C12 118.0(3)
C10 C11 H11 121.0
C12 C11 H11 121.0
C13 C12 C11 118.8(3)
C13 C12 H12 120.6
C11 C12 H12 120.6

loop_
_geom_bond_atom_site_label_1
_geom_bond_atom_site_label_2
_geom_bond_distance
Cl1 O3 1.372(5)
Cl1 O4 1.402(3)
Cl1 O5 1.417(3)
Cl1 O6 1.391(4)
O2 C9 1.352(4)
O2 C10 1.396(4)
O1 C8 1.361(4)
O1 C2 1.381(4)
N1 C9 1.295(4)
N1 C7 1.353(4)
N3 C13 1.323(4)
N3 C14 1.337(4)
N4 C5 1.328(5)
N4 C1 1.334(4)
N4 H2 0.8600
N2 C8 1.296(4)
N2 C6 1.356(4)
C8 C9 1.420(4)
C6 C7 1.359(5)
C6 H6 0.9300
C5 C4 1.357(5)
C5 H5 0.9300
C14 C10 1.369(5)
C14 H14 0.9300
C7 H7 0.9300
C2 C3 1.356(5)
C2 C1 1.378(5)
C10 C11 1.362(5)
C13 C12 1.366(5)
C13 H13 0.9300
C1 H1 0.9300
C3 C4 1.395(5)
C3 H3 0.9300
C4 H4 0.9300
C11 C12 1.387(5)
C11 H11 0.9300
C12 H12 0.9300

loop_
_geom_hbond_atom_site_label_D
_geom_hbond_atom_site_label_H
_geom_hbond_atom_site_label_A
_geom_hbond_site_symmetry_A
_geom_hbond_distance_DH
_geom_hbond_distance_HA
_geom_hbond_distance_DA
_geom_hbond_angle_DHA
N4 H2 N3 1_455 0.86 1.81 2.669(4) 174.9
C12 H12 O5 3_665 0.93 2.54 3.410(5) 155.0

loop_
_geom_torsion_atom_site_label_1
_geom_torsion_atom_site_label_2
_geom_torsion_atom_site_label_3
_geom_torsion_atom_site_label_4
_geom_torsion
C6 N2 C8 O1 -178.2(3)
C6 N2 C8 C9 0.5(5)
C2 O1 C8 N2 -7.4(4)
C2 O1 C8 C9 173.9(3)
C7 N1 C9 O2 -179.7(3)
C7 N1 C9 C8 0.9(5)
C10 O2 C9 N1 0.3(4)
C10 O2 C9 C8 179.8(3)
N2 C8 C9 N1 -1.0(5)
O1 C8 C9 N1 177.7(3)
N2 C8 C9 O2 179.5(3)
O1 C8 C9 O2 -1.8(4)
C8 N2 C6 C7 0.1(5)
C1 N4 C5 C4 1.7(6)
C13 N3 C14 C10 -0.1(5)
N2 C6 C7 N1 -0.2(6)
C9 N1 C7 C6 -0.3(5)
C8 O1 C2 C3 124.0(3)
C8 O1 C2 C1 -63.0(4)
N3 C14 C10 C11 -0.1(5)
N3 C14 C10 O2 -177.8(3)
C9 O2 C10 C14 -109.9(3)
C9 O2 C10 C11 72.4(4)
C14 N3 C13 C12 0.2(5)
C5 N4 C1 C2 -0.3(5)
C3 C2 C1 N4 -0.7(5)
O1 C2 C1 N4 -173.7(3)
O1 C2 C3 C4 173.4(3)
C1 C2 C3 C4 0.4(5)
N4 C5 C4 C3 -2.0(6)
C2 C3 C4 C5 1.0(5)
C14 C10 C11 C12 0.1(5)
O2 C10 C11 C12 177.7(3)
N3 C13 C12 C11 -0.2(6)
C10 C11 C12 C13 0.0(5)

loop_
_cod_related_entry_id
_cod_related_entry_database
_cod_related_entry_code
1 ChemSpider 21123808
